data_4022527
loop_
_publ_author_name
'Chai Ling Fan'
'Wei-Der Lee'
'Nai-Wei Teng'
'Ying-Chieh Sun'
'Kwunmin Chen'

_publ_section_title
;
 Epoxidation of Chiral Camphor N-Enoylpyrazolidinones with
 Methyl(trifluoromethyl)dioxirane and Urea Hydrogen Peroxide/
 Acid Anhydride: Reversal of Stereoselectivity
;
_journal_name_full 'Journal of Organic Chemistry'
_journal_page_first 9816
_journal_page_last 9818
_journal_paper_doi 10.1021/jo034807w
_journal_volume 68
_journal_year 2003
_chemical_compound_source 'Local laboratory'
_chemical_formula_moiety 'C21 H28 N2 O4 '
_chemical_formula_sum 'C21 H28 N2 O4'
_chemical_formula_weight 372.465
_chemical_name_systematic
;
  ?
;
_space_group_IT_number 19
_symmetry_cell_setting orthorhombic
_symmetry_space_group_name_Hall 'P 2ac 2ab'
_symmetry_space_group_name_H-M 'P 21 21 21'
_atom_sites_solution_hydrogens geom
_atom_sites_solution_primary direct
_atom_sites_solution_secondary difmap
_audit_creation_method maXus
_cell_angle_alpha 90.00
_cell_angle_beta 90.00
_cell_angle_gamma 90.00
_cell_formula_units_Z 4
_cell_length_a 10.6118(3)
_cell_length_b 10.6555(3)
_cell_length_c 17.8821(7)
_cell_measurement_reflns_used 2187
_cell_measurement_temperature 298
_cell_measurement_theta_max 26.022
_cell_measurement_theta_min 3.395
_cell_volume 2022.00(11)
_computing_cell_refinement 'HKL Scalepack (Otwinowski & Minor 1997)'
_computing_data_collection KappaCCD
_computing_data_reduction 'Denzo and Scalepak (Otwinowski & Minor, 1997)'
_computing_molecular_graphics 'Ortep (Johnson, 1976)'
_computing_publication_material 'maXus(Mackay et al., 1999)'
_computing_structure_refinement 'maXus(Mackay et al., 1999)'
_computing_structure_solution 'SIR92 (Altomare et al., 1994)'
_diffrn_measurement_device KappaCCD
_diffrn_measurement_method CCD
_diffrn_orient_matrix_type X=UH
_diffrn_orient_matrix_UB_11 -0.00354
_diffrn_orient_matrix_UB_12 0.09416
_diffrn_orient_matrix_UB_13 -0.00118
_diffrn_orient_matrix_UB_21 -0.00303
_diffrn_orient_matrix_UB_22 0.00106
_diffrn_orient_matrix_UB_23 0.09379
_diffrn_orient_matrix_UB_31 0.05585
_diffrn_orient_matrix_UB_32 0.00212
_diffrn_orient_matrix_UB_33 0.00178
_diffrn_radiation_source 'fine-focus sealed tube'
_diffrn_radiation_type ' MoK\a'
_diffrn_radiation_wavelength_id all
_diffrn_reflns_av_R_equivalents 0.026
_diffrn_reflns_limit_h_max 12
_diffrn_reflns_limit_h_min -12
_diffrn_reflns_limit_k_max 13
_diffrn_reflns_limit_k_min -13
_diffrn_reflns_limit_l_max 22
_diffrn_reflns_limit_l_min -21
_diffrn_reflns_number 3890
_diffrn_reflns_theta_full 26.01
_diffrn_reflns_theta_max 26.01
_diffrn_reflns_theta_min 3.42
_exptl_absorpt_coefficient_mu 0.08
_exptl_absorpt_correction_type none
_exptl_crystal_colour Colourless
_exptl_crystal_density_diffrn 1.223
_exptl_crystal_density_method 'not measured'
_exptl_crystal_description Cube
_exptl_crystal_F_000 736
_refine_diff_density_max 0.31
_refine_diff_density_min -0.28
_refine_diff_density_rms 0.05
_refine_ls_abs_structure_details
;
;
_refine_ls_extinction_coef 50E4(19)
_refine_ls_extinction_expression
;
  equation(22) p292 'Crystallographic Computing' (1970)
  coefficient is multiplied by 10^4
;
_refine_ls_extinction_method Zachariasen
_refine_ls_goodness_of_fit_all 1.721
_refine_ls_goodness_of_fit_gt 1.620
_refine_ls_goodness_of_fit_ref 1.616
_refine_ls_hydrogen_treatment refxyz
_refine_ls_matrix_type full
_refine_ls_number_constraints 28
_refine_ls_number_parameters 245
_refine_ls_number_reflns 1695
_refine_ls_number_restraints 0
_refine_ls_R_factor_all 0.071
_refine_ls_R_factor_gt 0.050
_refine_ls_shift/su_max 0.019
_refine_ls_shift/su_mean 0.003
_refine_ls_structure_factor_coef F^2^
_refine_ls_weighting_details ' w = 1 / ( s^2^(Fo^2^) + 0.10000 * Fo^2^)'
_refine_ls_weighting_scheme sigma
_refine_ls_wR_factor_all 0.096
_refine_ls_wR_factor_gt 0.091
_refine_ls_wR_factor_ref 0.091
_reflns_d_resolution_high 0.64
_reflns_d_resolution_low 1.63
_reflns_limit_h_max 12
_reflns_limit_h_min 0
_reflns_limit_k_max 13
_reflns_limit_k_min 0
_reflns_limit_l_max 22
_reflns_limit_l_min 0
_reflns_number_gt 1700
_reflns_number_total 2340
_reflns_threshold_expression 'I> 3.00 sigma(I)'
_cod_data_source_file jo034807wsi20030626_040925.cif
_cod_data_source_block global
_cod_depositor_comments
;
The following automatic conversions were performed:
'_symmetry_cell_setting' value 'Orthorhombic' changed to 'orthorhombic'
according to '/home/saulius/struct/CIF-dictionaries/cif_core.dic'
dictionary named 'cif_core.dic' version 2.4.1 from 2010-06-29.

Automatic conversion script
Id: cif_fix_enum 1527 2010-12-29 10:47:43Z saulius 

The following automatic conversions were performed:

'_atom_site_adp_type' tag value 'Uij' was replaced with 'Uani' value
27 times.

Automatic conversion script
Id: cif_fix_values 1646 2011-03-28 12:23:43Z adriana 
;
_cod_original_sg_symbol_H-M 'P 21 21 21    '
_cod_original_formula_sum 'C21 H28 N2 O4 '
_cod_database_code 4022527

loop_
_symmetry_equiv_pos_as_xyz
+X,+Y,+Z
'-X+ 1/2,-Y,+Z+ 1/2'
'+X+ 1/2,-Y+ 1/2,-Z'
'-X,+Y+ 1/2,-Z+ 1/2'

loop_
_atom_site_label
_atom_site_fract_x
_atom_site_fract_y
_atom_site_fract_z
_atom_site_U_iso_or_equiv
_atom_site_occupancy
_atom_site_adp_type
O1 0.1920(3) 0.4935(3) -0.12950(16) 0.0631(17) 1.00 Uani
O2 -0.0684(2) 0.2246(3) 0.02590(14) 0.0540(14) 1.00 Uani
O3 0.1773(3) 0.2040(3) 0.16580(16) 0.0551(15) 1.00 Uani
O4 0.1840(5) 0.2751(4) 0.3267(2) 0.114(3) 1.00 Uani
N1 0.1268(3) 0.3121(3) 0.02800(16) 0.0387(13) 1.00 Uani
N2 0.1165(3) 0.3430(3) -0.04900(17) 0.0433(15) 1.00 Uani
C1 0.1779(3) 0.4537(4) -0.0661(2) 0.0455(19) 1.00 Uani
C2 0.0977(3) 0.2433(4) -0.1010(2) 0.0475(19) 1.00 Uani
C3 0.1611(4) 0.1316(4) -0.0925(3) 0.062(2) 1.00 Uani
C4 0.1425(6) 0.0368(5) -0.1444(3) 0.084(3) 1.00 Uani
C5 0.0655(8) 0.0564(8) -0.2041(4) 0.110(5) 1.00 Uani
C6 0.0011(7) 0.1687(9) -0.2129(3) 0.105(5) 1.00 Uani
C7 0.0165(5) 0.2612(5) -0.1601(3) 0.074(3) 1.00 Uani
C8 0.2117(3) 0.4053(3) 0.0642(2) 0.0390(16) 1.00 Uani
C9 0.2138(3) 0.5134(3) 0.0060(2) 0.0408(16) 1.00 Uani
C10 0.3396(3) 0.5795(4) 0.0169(2) 0.0514(19) 1.00 Uani
C11 0.3206(4) 0.6416(4) 0.0950(2) 0.056(2) 1.00 Uani
C12 0.1826(4) 0.6108(4) 0.1144(2) 0.053(2) 1.00 Uani
C13 0.1738(4) 0.4717(4) 0.1373(2) 0.049(2) 1.00 Uani
C14 0.1176(3) 0.6118(3) 0.0375(2) 0.0487(18) 1.00 Uani
C15 -0.0214(4) 0.5718(4) 0.0378(3) 0.065(2) 1.00 Uani
C16 0.1238(4) 0.7404(4) -0.0020(3) 0.068(2) 1.00 Uani
C17 0.0295(3) 0.2483(3) 0.0593(2) 0.0399(17) 1.00 Uani
C18 0.0515(3) 0.1919(4) 0.1347(2) 0.0449(18) 1.00 Uani
C19 -0.0566(4) 0.2026(5) 0.1882(2) 0.069(3) 1.00 Uani
C20 0.1391(5) 0.0843(4) 0.1356(2) 0.063(2) 1.00 Uani
C21 0.1258(7) -0.0236(5) 0.1884(3) 0.096(4) 1.00 Uani
H3 0.216800 0.121400 -0.050700 0.065700 1.00 Uiso
H4 0.185800 -0.041500 -0.137700 0.093900 1.00 Uiso
H5 0.050400 -0.007300 -0.241000 0.115000 1.00 Uiso
H6 -0.052600 0.184700 -0.255000 0.103100 1.00 Uiso
H7 -0.029300 0.338600 -0.164000 0.085600 1.00 Uiso
H8 0.294700 0.370500 0.068900 0.043800 1.00 Uiso
H12 0.152900 0.668800 0.151500 0.059000 1.00 Uiso
H20 0.143400 0.050100 0.086000 0.068900 1.00 Uiso
H4A 0.271200 0.294400 0.335000 0.117800 1.00 Uiso
H4B 0.122600 0.294400 0.364400 0.117800 1.00 Uiso
H10A 0.355200 0.643600 -0.019700 0.057800 1.00 Uiso
H10B 0.410100 0.523200 0.018700 0.057800 1.00 Uiso
H11A 0.378900 0.605400 0.129900 0.061100 1.00 Uiso
H11B 0.335400 0.730300 0.091400 0.061100 1.00 Uiso
H13A 0.090300 0.446300 0.151500 0.054400 1.00 Uiso
H13B 0.232100 0.449100 0.176100 0.054400 1.00 Uiso
H15A -0.072500 0.637900 0.058100 0.071600 1.00 Uiso
H15B -0.031000 0.497700 0.067700 0.071600 1.00 Uiso
H15C -0.047500 0.554400 -0.012600 0.071600 1.00 Uiso
H16A 0.063700 0.796600 0.020000 0.075200 1.00 Uiso
H16B 0.104100 0.728800 -0.054000 0.075200 1.00 Uiso
H16C 0.206900 0.775200 0.002600 0.075200 1.00 Uiso
H19A -0.134700 0.192100 0.161800 0.080700 1.00 Uiso
H19B -0.055000 0.283800 0.211500 0.080700 1.00 Uiso
H19C -0.049100 0.138700 0.225800 0.080700 1.00 Uiso
H21A 0.099500 -0.097600 0.162100 0.106100 1.00 Uiso
H21B 0.064700 -0.003300 0.226100 0.106100 1.00 Uiso
H21C 0.206000 -0.038600 0.211500 0.106100 1.00 Uiso

loop_
_atom_site_aniso_label
_atom_site_aniso_U_11
_atom_site_aniso_U_22
_atom_site_aniso_U_33
_atom_site_aniso_U_12
_atom_site_aniso_U_13
_atom_site_aniso_U_23
O1 0.087(2) 0.0558(18) 0.0462(17) -.0107(15) 0.0088(14) 0.0114(14)
O2 0.0460(13) 0.0690(19) 0.0471(15) -.0146(12) -.0025(11) 0.0015(13)
O3 0.0618(16) 0.0545(16) 0.0491(15) -.0107(13) -.0119(12) 0.0062(13)
O4 0.172(4) 0.103(3) 0.066(2) -.061(3) 0.007(3) -.010(2)
N1 0.0477(16) 0.0361(15) 0.0324(15) -.0061(11) -.0003(11) 0.0014(13)
N2 0.0519(15) 0.0420(17) 0.0361(17) -.0035(13) 0.0019(13) 0.0015(13)
C1 0.0481(18) 0.0420(19) 0.046(2) 0.0017(16) 0.0061(15) 0.0052(17)
C2 0.054(2) 0.049(2) 0.039(2) -.0125(17) 0.0005(15) 0.0019(17)
C3 0.069(3) 0.056(3) 0.061(3) -.005(2) 0.013(2) -.007(2)
C4 0.107(4) 0.069(3) 0.078(4) -.017(3) 0.031(3) -.030(3)
C5 0.148(6) 0.117(6) 0.064(4) -.064(5) 0.030(4) -.045(4)
C6 0.127(5) 0.146(7) 0.044(3) -.047(5) -.013(3) -.011(4)
C7 0.081(3) 0.092(4) 0.047(3) -.012(3) -.014(2) 0.001(2)
C8 0.0373(16) 0.0340(18) 0.046(2) -.0035(13) -.0003(13) -.0005(16)
C9 0.0371(17) 0.0369(19) 0.049(2) 0.0015(13) 0.0067(13) -.0002(16)
C10 0.0453(19) 0.0376(19) 0.071(3) -.0018(16) 0.0082(16) 0.0019(19)
C11 0.062(2) 0.037(2) 0.068(3) -.0088(18) 0.0016(19) -.0046(19)
C12 0.062(2) 0.038(2) 0.060(2) -.0013(16) 0.0130(19) -.0112(18)
C13 0.060(2) 0.043(2) 0.043(2) -.0101(18) 0.0037(16) -.0042(17)
C14 0.0373(17) 0.038(2) 0.070(3) 0.0044(14) 0.0120(16) -.0004(19)
C15 0.045(2) 0.060(3) 0.091(3) 0.0087(18) 0.0113(19) 0.004(3)
C16 0.063(2) 0.046(2) 0.095(3) 0.0103(18) 0.008(2) 0.014(2)
C17 0.0450(18) 0.0373(18) 0.0375(18) -.0064(14) 0.0014(14) -.0035(16)
C18 0.057(2) 0.0404(19) 0.0373(18) -.0137(16) -.0036(15) -.0016(16)
C19 0.073(3) 0.090(3) 0.045(2) -.020(3) 0.0124(19) -.001(3)
C20 0.096(3) 0.046(2) 0.048(2) -.007(2) -.013(2) 0.0016(19)
C21 0.143(5) 0.063(3) 0.083(4) 0.002(3) -.025(4) 0.024(3)

loop_
_atom_type_symbol
_atom_type_description
_atom_type_scat_dispersion_real
_atom_type_scat_dispersion_imag
_atom_type_scat_source
'C ' 'C ' 0.0033 0.0016 'Waasmaier & Kirfel, 1995'
'H ' 'H ' 0.0000 0.0000 'Waasmaier & Kirfel, 1995'
'N ' 'N ' 0.0061 0.0033 'Waasmaier & Kirfel, 1995'
'O ' 'O ' 0.0106 0.0060 'Waasmaier & Kirfel, 1995'

loop_
_diffrn_radiation_wavelength
0.71073

loop_
_geom_bond_atom_site_label_1
_geom_bond_atom_site_label_2
_geom_bond_distance
N2 C1 1.495(4)
C18 C20 1.386(9)

loop_
_cod_related_entry_id
_cod_related_entry_database
_cod_related_entry_code
1 ChemSpider 21176820
